data_4308067
loop_
_publ_author_name
'Silke Courtenay'
'Denise Walsh'
'Sarah Hawkeswood'
'Pingrong Wei'
'Anjan Kumar Das'
'Douglas W. Stephan'

_publ_section_title
;
Boron and Aluminum Complexes of Sterically Demanding Phosphinimines and
Phosphinimides
;
_journal_name_full 'Inorganic Chemistry'
_journal_page_first 3623
_journal_page_last 3631
_journal_paper_doi 10.1021/ic0700351
_journal_volume 46
_journal_year 2007
_chemical_formula_sum 'C24 H58 Al2 N2 P2'
_chemical_formula_weight 490.62
_space_group_IT_number 205
_symmetry_cell_setting tetragonal
_symmetry_space_group_name_Hall '-P 2ac 2ab 3'
_symmetry_space_group_name_H-M 'P a -3'
_atom_sites_solution_hydrogens geom
_atom_sites_solution_primary direct
_atom_sites_solution_secondary difmap
_audit_creation_method SHELXL-97
_cell_angle_alpha 90.00
_cell_angle_beta 90.00
_cell_angle_gamma 90.00
_cell_formula_units_Z 4
_cell_length_a 14.486(4)
_cell_length_b 14.486(4)
_cell_length_c 14.486(4)
_cell_measurement_temperature 293(2)
_cell_measurement_theta_max 25.0
_cell_measurement_theta_min 2.0
_cell_volume 3039.8(15)
_computing_structure_refinement 'SHELXL-97 (Sheldrick, 1997)'
_computing_structure_solution 'SHELXS-97 (Sheldrick, 1990)'
_diffrn_ambient_temperature 293(2)
_diffrn_measured_fraction_theta_full 1.000
_diffrn_measured_fraction_theta_max 1.000
_diffrn_radiation_monochromator graphite
_diffrn_radiation_source 'fine-focus sealed tube'
_diffrn_radiation_type MoK\a
_diffrn_radiation_wavelength 0.71073
_diffrn_reflns_av_R_equivalents 0.0541
_diffrn_reflns_av_sigmaI/netI 0.0208
_diffrn_reflns_limit_h_max 16
_diffrn_reflns_limit_h_min -16
_diffrn_reflns_limit_k_max 16
_diffrn_reflns_limit_k_min -15
_diffrn_reflns_limit_l_max 16
_diffrn_reflns_limit_l_min -11
_diffrn_reflns_number 12178
_diffrn_reflns_theta_full 23.25
_diffrn_reflns_theta_max 23.25
_diffrn_reflns_theta_min 2.44
_exptl_absorpt_coefficient_mu 0.214
_exptl_absorpt_correction_T_max 0.256608
_exptl_absorpt_correction_T_min 0.150057
_exptl_absorpt_correction_type empirical
_exptl_crystal_density_diffrn 1.072
_exptl_crystal_density_method 'not measured'
_exptl_crystal_F_000 1088
_exptl_crystal_size_max 0.26
_exptl_crystal_size_mid 0.23
_exptl_crystal_size_min 0.19
_refine_diff_density_max 0.215
_refine_diff_density_min -0.180
_refine_diff_density_rms 0.041
_refine_ls_extinction_method none
_refine_ls_goodness_of_fit_ref 1.058
_refine_ls_hydrogen_treatment mixed
_refine_ls_matrix_type full
_refine_ls_number_parameters 56
_refine_ls_number_reflns 732
_refine_ls_number_restraints 0
_refine_ls_restrained_S_all 1.058
_refine_ls_R_factor_all 0.0633
_refine_ls_R_factor_gt 0.0482
_refine_ls_shift/su_max 0.000
_refine_ls_shift/su_mean 0.000
_refine_ls_structure_factor_coef Fsqd
_refine_ls_weighting_details 'calc w=1/[\s^2^(Fo^2^)+(0.0929P)^2^+1.2622P] where P=(Fo^2^+2Fc^2^)/3'
_refine_ls_weighting_scheme calc
_refine_ls_wR_factor_gt 0.1423
_refine_ls_wR_factor_ref 0.1527
_reflns_number_gt 559
_reflns_number_total 732
_reflns_threshold_expression >2sigma(I)
_cod_data_source_file ic0700351si20070111_011533_4.cif
_cod_data_source_block '[(?-t-Bu3PN)AlH2]2'
_cod_original_cell_volume 3039.5(14)
_cod_database_code 4308067

loop_
_symmetry_equiv_pos_as_xyz
'x, y, z'
'-x+1/2, -y, z+1/2'
'-x, y+1/2, -z+1/2'
'x+1/2, -y+1/2, -z'
'z, x, y'
'z+1/2, -x+1/2, -y'
'-z+1/2, -x, y+1/2'
'-z, x+1/2, -y+1/2'
'y, z, x'
'-y, z+1/2, -x+1/2'
'y+1/2, -z+1/2, -x'
'-y+1/2, -z, x+1/2'
'-x, -y, -z'
'x-1/2, y, -z-1/2'
'x, -y-1/2, z-1/2'
'-x-1/2, y-1/2, z'
'-z, -x, -y'
'-z-1/2, x-1/2, y'
'z-1/2, x, -y-1/2'
'z, -x-1/2, y-1/2'
'-y, -z, -x'
'y, -z-1/2, x-1/2'
'-y-1/2, z-1/2, x'
'y-1/2, z, -x-1/2'

loop_
_atom_site_label
_atom_site_type_symbol
_atom_site_fract_x
_atom_site_fract_y
_atom_site_fract_z
_atom_site_U_iso_or_equiv
_atom_site_adp_type
_atom_site_occupancy
_atom_site_symmetry_multiplicity
_atom_site_calc_flag
_atom_site_refinement_flags
_atom_site_disorder_assembly
_atom_site_disorder_group
Al1 Al -0.07466(16) 0.5308(2) 0.95458(19) 0.0506(7) Uani 0.33 1 d P . .
P1 P 0.11704(4) 0.61704(4) 0.88296(4) 0.0373(5) Uani 1 3 d S . .
N1 N 0.05336(14) 0.55336(14) 0.94664(14) 0.0467(11) Uani 1 3 d S . .
C1 C 0.1314(2) 0.5625(2) 0.76451(19) 0.0620(10) Uani 1 1 d . . .
C2 C 0.1549(4) 0.4601(3) 0.7746(3) 0.127(2) Uani 1 1 d . . .
H2A H 0.1617 0.4330 0.7145 0.191 Uiso 1 1 calc R . .
H2B H 0.1061 0.4294 0.8073 0.191 Uiso 1 1 calc R . .
H2C H 0.2116 0.4537 0.8083 0.191 Uiso 1 1 calc R . .
C3 C 0.0403(3) 0.5646(4) 0.7110(3) 0.129(2) Uani 1 1 d . . .
H3A H 0.0490 0.5368 0.6515 0.194 Uiso 1 1 calc R . .
H3B H 0.0206 0.6274 0.7034 0.194 Uiso 1 1 calc R . .
H3C H -0.0058 0.5309 0.7446 0.194 Uiso 1 1 calc R . .
C4 C 0.2052(3) 0.6073(3) 0.7025(3) 0.1089(16) Uani 1 1 d . . .
H4A H 0.2074 0.5756 0.6443 0.163 Uiso 1 1 calc R . .
H4B H 0.2644 0.6032 0.7321 0.163 Uiso 1 1 calc R . .
H4C H 0.1900 0.6710 0.6924 0.163 Uiso 1 1 calc R . .
H1 H -0.149(4) 0.604(4) 1.001(4) 0.099(17) Uiso 0.67 1 d P . .

loop_
_atom_site_aniso_label
_atom_site_aniso_U_11
_atom_site_aniso_U_22
_atom_site_aniso_U_33
_atom_site_aniso_U_23
_atom_site_aniso_U_13
_atom_site_aniso_U_12
Al1 0.0326(13) 0.0593(15) 0.0597(17) 0.0260(11) -0.0023(12) -0.0025(13)
P1 0.0373(5) 0.0373(5) 0.0373(5) 0.0030(3) 0.0030(3) -0.0030(3)
N1 0.0467(11) 0.0467(11) 0.0467(11) 0.0059(10) 0.0059(10) -0.0059(10)
C1 0.077(2) 0.065(2) 0.0435(17) -0.0073(14) 0.0152(15) -0.0150(16)
C2 0.208(6) 0.073(3) 0.101(3) -0.031(3) 0.037(4) 0.007(3)
C3 0.113(4) 0.217(6) 0.058(2) -0.031(3) -0.011(2) -0.049(4)
C4 0.134(4) 0.121(3) 0.072(2) -0.021(2) 0.057(3) -0.041(3)

loop_
_atom_type_symbol
_atom_type_description
_atom_type_scat_dispersion_real
_atom_type_scat_dispersion_imag
_atom_type_scat_source
C C 0.0033 0.0016 'International Tables Vol C Tables 4.2.6.8 and 6.1.1.4'
H H 0.0000 0.0000 'International Tables Vol C Tables 4.2.6.8 and 6.1.1.4'
N N 0.0061 0.0033 'International Tables Vol C Tables 4.2.6.8 and 6.1.1.4'
Al Al 0.0645 0.0514 'International Tables Vol C Tables 4.2.6.8 and 6.1.1.4'
P P 0.1023 0.0942 'International Tables Vol C Tables 4.2.6.8 and 6.1.1.4'

loop_
_geom_angle_atom_site_label_1
_geom_angle_atom_site_label_2
_geom_angle_atom_site_label_3
_geom_angle
_geom_angle_site_symmetry_1
_geom_angle_site_symmetry_3
_geom_angle_publ_flag
Al1 Al1 Al1 119.962(13) 20_466 23_656 ?
Al1 Al1 N1 70.01(13) 20_466 . ?
Al1 Al1 N1 70.01(13) 23_656 . ?
Al1 Al1 N1 68.52(13) 20_466 13_567 ?
Al1 Al1 N1 68.52(13) 23_656 13_567 ?
N1 Al1 N1 89.86(19) . 13_567 ?
Al1 Al1 Al1 90.000(1) 20_466 8_656 ?
Al1 Al1 Al1 30.019(7) 23_656 8_656 ?
N1 Al1 Al1 51.96(8) . 8_656 ?
N1 Al1 Al1 52.40(8) 13_567 8_656 ?
Al1 Al1 Al1 30.019(6) 20_466 11_466 ?
Al1 Al1 Al1 90.000(1) 23_656 11_466 ?
N1 Al1 Al1 51.96(8) . 11_466 ?
N1 Al1 Al1 52.40(8) 13_567 11_466 ?
Al1 Al1 Al1 60.0 8_656 11_466 ?
Al1 Al1 Al1 59.995(2) 20_466 13_567 ?
Al1 Al1 Al1 59.995(1) 23_656 13_567 ?
N1 Al1 Al1 45.21(11) . 13_567 ?
N1 Al1 Al1 44.65(11) 13_567 13_567 ?
Al1 Al1 Al1 30.005(2) 8_656 13_567 ?
Al1 Al1 Al1 30.005(2) 11_466 13_567 ?
N1 P1 C1 110.14(10) . . ?
N1 P1 C1 110.14(10) . 8_656 ?
C1 P1 C1 108.79(10) . 8_656 ?
N1 P1 C1 110.14(10) . 11_466 ?
C1 P1 C1 108.79(10) . 11_466 ?
C1 P1 C1 108.79(10) 8_656 11_466 ?
P1 N1 Al1 134.65(11) . . ?
P1 N1 Al1 134.65(11) . 8_656 ?
Al1 N1 Al1 76.07(17) . 8_656 ?
P1 N1 Al1 134.65(11) . 11_466 ?
Al1 N1 Al1 76.07(17) . 11_466 ?
Al1 N1 Al1 76.07(17) 8_656 11_466 ?
P1 N1 Al1 135.21(10) . 23_656 ?
Al1 N1 Al1 41.47(7) . 23_656 ?
Al1 N1 Al1 41.47(7) 8_656 23_656 ?
Al1 N1 Al1 90.14(19) 11_466 23_656 ?
P1 N1 Al1 135.21(10) . 13_567 ?
Al1 N1 Al1 90.14(19) . 13_567 ?
Al1 N1 Al1 41.47(7) 8_656 13_567 ?
Al1 N1 Al1 41.47(7) 11_466 13_567 ?
Al1 N1 Al1 75.20(16) 23_656 13_567 ?
P1 N1 Al1 135.21(10) . 20_466 ?
Al1 N1 Al1 41.47(7) . 20_466 ?
Al1 N1 Al1 90.14(19) 8_656 20_466 ?
Al1 N1 Al1 41.47(7) 11_466 20_466 ?
Al1 N1 Al1 75.20(16) 23_656 20_466 ?
Al1 N1 Al1 75.20(16) 13_567 20_466 ?
C2 C1 C3 105.0(4) . . ?
C2 C1 C4 108.0(3) . . ?
C3 C1 C4 107.2(3) . . ?
C2 C1 P1 110.0(2) . . ?
C3 C1 P1 110.8(3) . . ?
C4 C1 P1 115.3(2) . . ?

loop_
_geom_bond_atom_site_label_1
_geom_bond_atom_site_label_2
_geom_bond_distance
_geom_bond_site_symmetry_2
_geom_bond_publ_flag
Al1 Al1 1.342(2) 20_466 ?
Al1 Al1 1.342(2) 23_656 ?
Al1 N1 1.887(3) . ?
Al1 N1 1.905(3) 13_567 ?
Al1 Al1 2.325(4) 8_656 ?
Al1 Al1 2.325(4) 11_466 ?
Al1 Al1 2.685(5) 13_567 ?
P1 N1 1.598(4) . ?
P1 C1 1.900(3) . ?
P1 C1 1.900(3) 8_656 ?
P1 C1 1.900(3) 11_466 ?
N1 Al1 1.887(3) 8_656 ?
N1 Al1 1.887(3) 11_466 ?
N1 Al1 1.905(3) 23_656 ?
N1 Al1 1.905(3) 13_567 ?
N1 Al1 1.905(3) 20_466 ?
C1 C2 1.529(5) . ?
C1 C3 1.531(5) . ?
C1 C4 1.541(5) . ?
